data_7712078
loop_
_publ_author_name
'Cort&#xe9;s, Paula'
'Castroagud&#xed;n, Mari&#xf1;a'
'Kesternich, V&#xed;ctor'
'P&#xe9;rez-Fehrmann, Marcia'
'Carmona, Erico'
'Zaragoza, Guillermo'
'Vizcarra, Arnoldo'
'Hern&#xe1;ndez-Saravia, Lucas Patricio'
'Nelson, Ronald'

_publ_section_title
;
 Ligand influence in electrocatalytic properties of Cu(II) triazole
 complexes for hydrogen peroxide detection in aqueous media.
;
_journal_issue 5
_journal_name_full 'Dalton transactions (Cambridge, England : 2003)'
_journal_page_first 1476
_journal_page_last 1486
_journal_paper_doi 10.1039/d2dt03549a
_journal_volume 52
_journal_year 2023
_chemical_formula_moiety 'C22 H24 Cu N6 O8, 2(H2 O)'
_chemical_formula_sum 'C22 H28 Cu N6 O10'
_chemical_formula_weight 600.05
_space_group_IT_number 14
_space_group_name_Hall '-P 2ybc'
_space_group_name_H-M_alt 'P 1 21/c 1'
_symmetry_cell_setting monoclinic
_symmetry_Int_Tables_number 14
_symmetry_space_group_name_Hall '-P 2ybc'
_symmetry_space_group_name_H-M 'P 1 21/c 1'
_atom_sites_solution_hydrogens mixed
_atom_sites_solution_primary dual
_atom_sites_solution_secondary dual
_audit_conform_dict_location ftp://ftp.iucr.org/pub/cif_core.dic
_audit_conform_dict_name cif_core.dic
_audit_conform_dict_version 2.4.5
_audit_creation_date 2021-10-18T14:15:00-00:00
_audit_creation_method 'WinGX routine CIF_UPDATE'
_audit_update_record
;
2022-05-09 deposited with the CCDC.	2023-01-10 downloaded from the CCDC.
;
_cell_angle_alpha 90
_cell_angle_beta 107.7260(10)
_cell_angle_gamma 90
_cell_formula_units_Z 2
_cell_length_a 11.7258(5)
_cell_length_b 10.2545(4)
_cell_length_c 10.9905(4)
_cell_measurement_reflns_used 9944
_cell_measurement_temperature 100(2)
_cell_measurement_theta_max 30.47
_cell_measurement_theta_min 2.69
_cell_measurement_wavelength 0.71073
_cell_volume 1258.78(9)
_computing_cell_refinement 'APPEX3v2018.7-2 (BRUKER AXS, 2005)'
_computing_data_collection 'APPEX3v2018.7-2 (BRUKER AXS, 2005)'
_computing_data_reduction 'APPEX3v2018.7-2 (BRUKER AXS, 2005)'
_computing_molecular_graphics 'Ortep for Windows (Farrugia, 2012)'
_computing_publication_material 'WinGX publication routines (Farrugia, 2012)'
_computing_structure_refinement 'SHELXL-2018/3 (Sheldrick, 2018)'
_computing_structure_solution 'SHELXT 2018/2 (Sheldrick, 2018)'
_diffrn_ambient_temperature 100(2)
_diffrn_detector_area_resol_mean 7.3910
_diffrn_measured_fraction_theta_full 0.998
_diffrn_measured_fraction_theta_max 0.996
_diffrn_measurement_device_type 'Bruker D8 VENTURE PHOTON III-14'
_diffrn_measurement_method 'omega and phi'
_diffrn_radiation_monochromator 'Incoatec multilayer mirror'
_diffrn_radiation_probe x-ray
_diffrn_radiation_type MoK\a
_diffrn_radiation_wavelength 0.71073
_diffrn_reflns_av_R_equivalents 0.0383
_diffrn_reflns_av_unetI/netI 0.0249
_diffrn_reflns_Laue_measured_fraction_full 0.998
_diffrn_reflns_Laue_measured_fraction_max 0.996
_diffrn_reflns_limit_h_max 16
_diffrn_reflns_limit_h_min -16
_diffrn_reflns_limit_k_max 14
_diffrn_reflns_limit_k_min -13
_diffrn_reflns_limit_l_max 12
_diffrn_reflns_limit_l_min -15
_diffrn_reflns_number 24114
_diffrn_reflns_point_group_measured_fraction_full 0.998
_diffrn_reflns_point_group_measured_fraction_max 0.996
_diffrn_reflns_theta_full 25.242
_diffrn_reflns_theta_max 30.032
_diffrn_reflns_theta_min 2.696
_diffrn_source 'INCOATEC microfocus sealed tube'
_diffrn_source_type 'Incoatec I\mS 3.0'
_diffrn_standards_number 0
_exptl_absorpt_coefficient_mu 0.936
_exptl_absorpt_correction_T_max 0.9420
_exptl_absorpt_correction_T_min 0.8770
_exptl_absorpt_process_details
;
SADABS-2016/2 - Bruker AXS area detector scaling and absorption correction
;
_exptl_crystal_colour Blue
_exptl_crystal_density_diffrn 1.583
_exptl_crystal_density_method 'not measured'
_exptl_crystal_description Plate
_exptl_crystal_F_000 622
_exptl_crystal_size_max 0.12
_exptl_crystal_size_mid 0.09
_exptl_crystal_size_min 0.08
_refine_diff_density_max 1.381
_refine_diff_density_min -0.626
_refine_diff_density_rms 0.091
_refine_ls_extinction_method none
_refine_ls_goodness_of_fit_ref 1.105
_refine_ls_hydrogen_treatment mixed
_refine_ls_matrix_type full
_refine_ls_number_constraints 0
_refine_ls_number_parameters 192
_refine_ls_number_reflns 3673
_refine_ls_number_restraints 0
_refine_ls_restrained_S_all 1.105
_refine_ls_R_factor_all 0.0447
_refine_ls_R_factor_gt 0.034
_refine_ls_shift/su_max 0.001
_refine_ls_shift/su_mean 0
_refine_ls_structure_factor_coef Fsqd
_refine_ls_weighting_details 'w=1/[\s^2^(Fo^2^)+(0.0377P)^2^+1.1648P] where P=(Fo^2^+2Fc^2^)/3'
_refine_ls_weighting_scheme calc
_refine_ls_wR_factor_gt 0.0831
_refine_ls_wR_factor_ref 0.0921
_reflns_Friedel_coverage 0
_reflns_number_gt 3150
_reflns_number_total 3673
_reflns_threshold_expression 'I > 2\s(I)'
_cod_data_source_file d2dt03549a2.cif
_cod_data_source_block Cu(LOMe)2
_cod_depositor_comments 'Adding full bibliography for 7712077--7712079.cif.'
_cod_original_sg_symbol_H-M 'P 21/c'
_cod_database_code 7712078
_shelx_estimated_absorpt_t_min 0.896
_shelx_estimated_absorpt_t_max 0.929
_shelx_shelxl_version_number 2018/3

loop_
_symmetry_equiv_pos_as_xyz
'x, y, z'
'-x, y+1/2, -z+1/2'
'-x, -y, -z'
'x, -y-1/2, z-1/2'

loop_
_atom_site_label
_atom_site_type_symbol
_atom_site_fract_x
_atom_site_fract_y
_atom_site_fract_z
_atom_site_U_iso_or_equiv
_atom_site_adp_type
_atom_site_occupancy
_atom_site_site_symmetry_order
_atom_site_calc_flag
_atom_site_refinement_flags_posn
_atom_site_refinement_flags_adp
_atom_site_refinement_flags_occupancy
_atom_site_disorder_assembly
_atom_site_disorder_group
O3 O 0.59099(12) 0.82521(13) 1.21332(12) 0.0211(3) Uani 1 1 d . . . . .
C11 C 0.67788(17) 0.73004(19) 1.27461(18) 0.0234(4) Uani 1 1 d . . . . .
H11A H 0.637501 0.648278 1.282653 0.035 Uiso 1 1 calc R U . . .
H11B H 0.723751 0.761269 1.359714 0.035 Uiso 1 1 calc R U . . .
H11C H 0.73221 0.715044 1.223651 0.035 Uiso 1 1 calc R U . . .
Cu1 Cu 0 0.5 0.5 0.01417(9) Uani 1 2 d S . P . .
C1 C 0.51545(15) 0.79580(17) 1.09578(16) 0.0165(3) Uani 1 1 d . . . . .
C2 C 0.42129(16) 0.88345(17) 1.04724(16) 0.0178(3) Uani 1 1 d . . . . .
H2 H 0.41474 0.958427 1.095446 0.021 Uiso 1 1 calc R U . . .
C3 C 0.33737(15) 0.86182(17) 0.92928(16) 0.0171(3) Uani 1 1 d . . . . .
H3 H 0.272794 0.920791 0.896584 0.02 Uiso 1 1 calc R U . . .
C4 C 0.34943(15) 0.75226(16) 0.85968(15) 0.0156(3) Uani 1 1 d . . . . .
C5 C 0.44326(16) 0.66558(17) 0.90560(16) 0.0179(3) Uani 1 1 d . . . . .
H5 H 0.45047 0.591869 0.856105 0.021 Uiso 1 1 calc R U . . .
C6 C 0.52715(16) 0.68680(17) 1.02473(16) 0.0181(3) Uani 1 1 d . . . . .
H6 H 0.591591 0.627595 1.057118 0.022 Uiso 1 1 calc R U . . .
N1 N 0.26071(13) 0.72540(14) 0.73954(13) 0.0150(3) Uani 1 1 d . . . . .
N2 N 0.21235(13) 0.60404(14) 0.71818(13) 0.0157(3) Uani 1 1 d . . . . .
N3 N 0.13109(13) 0.61117(13) 0.60639(13) 0.0145(3) Uani 1 1 d . . . . .
C7 C 0.12594(15) 0.73307(16) 0.55654(15) 0.0145(3) Uani 1 1 d . . . . .
C8 C 0.21054(15) 0.80847(16) 0.64096(15) 0.0155(3) Uani 1 1 d . . . . .
C9 C 0.24887(17) 0.94521(17) 0.63183(17) 0.0204(3) Uani 1 1 d . . . . .
H9A H 0.253264 0.961588 0.545523 0.031 Uiso 1 1 calc R U . . .
H9B H 0.327829 0.95933 0.694066 0.031 Uiso 1 1 calc R U . . .
H9C H 0.190807 1.004956 0.64988 0.031 Uiso 1 1 calc R U . . .
C10 C 0.03420(15) 0.75620(16) 0.43159(15) 0.0146(3) Uani 1 1 d . . . . .
O1 O 0.02469(12) 0.86355(12) 0.37841(11) 0.0195(3) Uani 1 1 d . . . . .
O2 O -0.03128(11) 0.65560(12) 0.38775(11) 0.0166(2) Uani 1 1 d . . . . .
O5W O 0.12159(12) 0.40520(13) 0.37860(13) 0.0195(3) Uani 1 1 d . . . . .
H51W H 0.084(2) 0.397(2) 0.305(2) 0.023 Uiso 1 1 d . U . . .
H52W H 0.129(2) 0.338(3) 0.401(2) 0.023 Uiso 1 1 d . U . . .
O6W O 0.10438(14) 0.36889(14) 0.88057(14) 0.0250(3) Uani 1 1 d . . . . .
H61W H 0.084(2) 0.367(3) 0.802(3) 0.03 Uiso 1 1 d . U . . .
H62W H 0.087(2) 0.438(3) 0.900(3) 0.03 Uiso 1 1 d . U . . .

loop_
_atom_site_aniso_label
_atom_site_aniso_U_11
_atom_site_aniso_U_22
_atom_site_aniso_U_33
_atom_site_aniso_U_23
_atom_site_aniso_U_13
_atom_site_aniso_U_12
O3 0.0203(6) 0.0193(6) 0.0180(6) -0.0027(5) -0.0025(5) 0.0004(5)
C11 0.0227(9) 0.0217(9) 0.0208(8) 0.0003(7) -0.0007(7) 0.0002(7)
Cu1 0.01638(15) 0.01026(14) 0.01327(13) 0.00022(10) 0.00063(10) -0.00309(10)
C1 0.0158(7) 0.0161(8) 0.0158(7) -0.0009(6) 0.0022(6) -0.0041(6)
C2 0.0197(8) 0.0144(7) 0.0188(7) -0.0025(6) 0.0052(6) -0.0009(6)
C3 0.0168(8) 0.0146(8) 0.0187(7) -0.0002(6) 0.0037(6) 0.0001(6)
C4 0.0151(7) 0.0165(8) 0.0134(7) -0.0004(6) 0.0016(6) -0.0026(6)
C5 0.0202(8) 0.0150(8) 0.0175(7) -0.0023(6) 0.0043(6) 0.0007(6)
C6 0.0177(8) 0.0156(8) 0.0192(8) -0.0003(6) 0.0029(6) 0.0014(6)
N1 0.0166(6) 0.0124(6) 0.0143(6) -0.0012(5) 0.0020(5) -0.0023(5)
N2 0.0168(7) 0.0126(6) 0.0160(6) -0.0010(5) 0.0025(5) -0.0031(5)
N3 0.0157(6) 0.0125(6) 0.0136(6) -0.0004(5) 0.0021(5) -0.0012(5)
C7 0.0163(7) 0.0122(7) 0.0146(7) 0.0008(5) 0.0040(6) -0.0016(6)
C8 0.0173(8) 0.0132(7) 0.0154(7) -0.0003(6) 0.0041(6) -0.0004(6)
C9 0.0241(9) 0.0148(8) 0.0201(8) -0.0005(6) 0.0035(7) -0.0050(7)
C10 0.0168(7) 0.0128(7) 0.0138(7) -0.0010(5) 0.0041(6) -0.0018(6)
O1 0.0249(6) 0.0149(6) 0.0161(5) 0.0022(4) 0.0022(5) -0.0026(5)
O2 0.0204(6) 0.0123(5) 0.0141(5) 0.0000(4) 0.0009(4) -0.0029(4)
O5W 0.0233(6) 0.0162(6) 0.0180(6) -0.0019(5) 0.0047(5) -0.0018(5)
O6W 0.0397(8) 0.0160(6) 0.0184(6) -0.0008(5) 0.0076(6) 0.0026(6)

loop_
_atom_type_symbol
_atom_type_description
_atom_type_scat_dispersion_real
_atom_type_scat_dispersion_imag
_atom_type_scat_source
C C 0.0033 0.0016 'International Tables Vol C Tables 4.2.6.8 and 6.1.1.4'
H H 0 0 'International Tables Vol C Tables 4.2.6.8 and 6.1.1.4'
N N 0.0061 0.0033 'International Tables Vol C Tables 4.2.6.8 and 6.1.1.4'
O O 0.0106 0.006 'International Tables Vol C Tables 4.2.6.8 and 6.1.1.4'
Cu Cu 0.3201 1.2651 'International Tables Vol C Tables 4.2.6.8 and 6.1.1.4'

loop_
_geom_angle_atom_site_label_1
_geom_angle_atom_site_label_2
_geom_angle_atom_site_label_3
_geom_angle
_geom_angle_site_symmetry_1
_geom_angle_site_symmetry_3
_geom_angle_publ_flag
C1 O3 C11 117.58(14) . . ?
O3 C11 H11A 109.5 . . ?
O3 C11 H11B 109.5 . . ?
H11A C11 H11B 109.5 . . ?
O3 C11 H11C 109.5 . . ?
H11A C11 H11C 109.5 . . ?
H11B C11 H11C 109.5 . . ?
O2 Cu1 O2 180 3_566 . ?
O2 Cu1 N3 82.39(5) 3_566 3_566 ?
O2 Cu1 N3 97.61(5) . 3_566 ?
O2 Cu1 N3 97.61(5) 3_566 . ?
O2 Cu1 N3 82.39(5) . . ?
N3 Cu1 N3 180.00(10) 3_566 . ?
O2 Cu1 O5W 89.51(5) 3_566 . ?
O2 Cu1 O5W 90.49(5) . . ?
N3 Cu1 O5W 85.72(5) 3_566 . ?
N3 Cu1 O5W 94.28(5) . . ?
O2 Cu1 O5W 90.49(5) 3_566 3_566 ?
O2 Cu1 O5W 89.51(5) . 3_566 ?
N3 Cu1 O5W 94.28(5) 3_566 3_566 ?
N3 Cu1 O5W 85.72(5) . 3_566 ?
O5W Cu1 O5W 180.00(4) . 3_566 ?
O3 C1 C6 124.30(16) . . ?
O3 C1 C2 115.50(15) . . ?
C6 C1 C2 120.20(15) . . ?
C3 C2 C1 120.50(16) . . ?
C3 C2 H2 119.8 . . ?
C1 C2 H2 119.8 . . ?
C2 C3 C4 118.80(16) . . ?
C2 C3 H3 120.6 . . ?
C4 C3 H3 120.6 . . ?
C5 C4 C3 121.38(15) . . ?
C5 C4 N1 118.98(15) . . ?
C3 C4 N1 119.60(15) . . ?
C4 C5 C6 119.81(16) . . ?
C4 C5 H5 120.1 . . ?
C6 C5 H5 120.1 . . ?
C1 C6 C5 119.30(16) . . ?
C1 C6 H6 120.3 . . ?
C5 C6 H6 120.3 . . ?
N2 N1 C8 112.26(13) . . ?
N2 N1 C4 118.80(13) . . ?
C8 N1 C4 128.84(14) . . ?
N3 N2 N1 104.93(13) . . ?
N2 N3 C7 111.13(13) . . ?
N2 N3 Cu1 137.21(11) . . ?
C7 N3 Cu1 111.08(10) . . ?
N3 C7 C8 108.15(14) . . ?
N3 C7 C10 116.81(14) . . ?
C8 C7 C10 135.02(15) . . ?
N1 C8 C7 103.51(14) . . ?
N1 C8 C9 125.28(15) . . ?
C7 C8 C9 131.13(15) . . ?
C8 C9 H9A 109.5 . . ?
C8 C9 H9B 109.5 . . ?
H9A C9 H9B 109.5 . . ?
C8 C9 H9C 109.5 . . ?
H9A C9 H9C 109.5 . . ?
H9B C9 H9C 109.5 . . ?
O1 C10 O2 125.37(15) . . ?
O1 C10 C7 121.07(15) . . ?
O2 C10 C7 113.57(14) . . ?
C10 O2 Cu1 115.82(10) . . ?
Cu1 O5W H51W 110.8(18) . . ?
Cu1 O5W H52W 103(2) . . ?
H51W O5W H52W 103(3) . . ?
H61W O6W H62W 107(3) . . ?

loop_
_geom_bond_atom_site_label_1
_geom_bond_atom_site_label_2
_geom_bond_distance
_geom_bond_site_symmetry_2
_geom_bond_publ_flag
O3 C1 1.3593(19) . ?
O3 C11 1.424(2) . ?
C11 H11A 0.98 . ?
C11 H11B 0.98 . ?
C11 H11C 0.98 . ?
Cu1 O2 1.9816(12) 3_566 ?
Cu1 O2 1.9816(12) . ?
Cu1 N3 1.9837(14) 3_566 ?
Cu1 N3 1.9837(14) . ?
Cu1 O5W 2.4323(13) . ?
Cu1 O5W 2.4324(13) 3_566 ?
C1 C6 1.394(2) . ?
C1 C2 1.397(2) . ?
C2 C3 1.386(2) . ?
C2 H2 0.95 . ?
C3 C4 1.390(2) . ?
C3 H3 0.95 . ?
C4 C5 1.385(2) . ?
C4 N1 1.437(2) . ?
C5 C6 1.395(2) . ?
C5 H5 0.95 . ?
C6 H6 0.95 . ?
N1 N2 1.3581(19) . ?
N1 C8 1.363(2) . ?
N2 N3 1.3077(19) . ?
N3 C7 1.359(2) . ?
C7 C8 1.372(2) . ?
C7 C10 1.483(2) . ?
C8 C9 1.485(2) . ?
C9 H9A 0.98 . ?
C9 H9B 0.98 . ?
C9 H9C 0.98 . ?
C10 O1 1.235(2) . ?
C10 O2 1.2886(19) . ?
O5W H51W 0.80(3) . ?
O5W H52W 0.73(3) . ?
O6W H61W 0.82(3) . ?
O6W H62W 0.79(3) . ?

loop_
_geom_hbond_atom_site_label_D
_geom_hbond_atom_site_label_H
_geom_hbond_atom_site_label_A
_geom_hbond_distance_DH
_geom_hbond_distance_HA
_geom_hbond_distance_DA
_geom_hbond_angle_DHA
_geom_hbond_site_symmetry_A
_geom_hbond_publ_flag
C11 H11C O6W 0.98 2.66 3.621(3) 167.6 3_667 yes
C3 H3 O5W 0.95 2.48 3.400(2) 163 4_576 yes
C9 H9B O3 0.98 2.5 3.165(2) 125.3 3_677 yes
O5W H51W O1 0.80(3) 2.06(3) 2.8554(18) 174(2) 2_545 yes
O5W H52W O6W 0.73(3) 2.14(3) 2.819(2) 155(3) 4_565 yes
O6W H61W O2 0.82(3) 2.00(3) 2.8205(18) 175(3) 3_566 yes
O6W H62W O1 0.79(3) 2.15(3) 2.8961(19) 159(3) 4_576 yes

loop_
_geom_torsion_atom_site_label_1
_geom_torsion_atom_site_label_2
_geom_torsion_atom_site_label_3
_geom_torsion_atom_site_label_4
_geom_torsion
_geom_torsion_site_symmetry_1
_geom_torsion_site_symmetry_2
_geom_torsion_site_symmetry_3
_geom_torsion_site_symmetry_4
_geom_torsion_publ_flag
C11 O3 C1 C6 -8.6(3) . . . . ?
C11 O3 C1 C2 171.28(16) . . . . ?
O3 C1 C2 C3 -178.70(16) . . . . ?
C6 C1 C2 C3 1.2(3) . . . . ?
C1 C2 C3 C4 -0.7(3) . . . . ?
C2 C3 C4 C5 -0.3(3) . . . . ?
C2 C3 C4 N1 177.53(15) . . . . ?
C3 C4 C5 C6 0.8(3) . . . . ?
N1 C4 C5 C6 -177.04(16) . . . . ?
O3 C1 C6 C5 179.21(16) . . . . ?
C2 C1 C6 C5 -0.7(3) . . . . ?
C4 C5 C6 C1 -0.3(3) . . . . ?
C5 C4 N1 N2 47.8(2) . . . . ?
C3 C4 N1 N2 -130.08(17) . . . . ?
C5 C4 N1 C8 -135.98(18) . . . . ?
C3 C4 N1 C8 46.2(3) . . . . ?
C8 N1 N2 N3 -0.43(18) . . . . ?
C4 N1 N2 N3 176.40(14) . . . . ?
N1 N2 N3 C7 -0.31(18) . . . . ?
N1 N2 N3 Cu1 -170.46(13) . . . . ?
N2 N3 C7 C8 0.92(19) . . . . ?
Cu1 N3 C7 C8 173.76(11) . . . . ?
N2 N3 C7 C10 -177.87(14) . . . . ?
Cu1 N3 C7 C10 -5.03(18) . . . . ?
N2 N1 C8 C7 0.96(19) . . . . ?
C4 N1 C8 C7 -175.48(16) . . . . ?
N2 N1 C8 C9 -176.05(16) . . . . ?
C4 N1 C8 C9 7.5(3) . . . . ?
N3 C7 C8 N1 -1.10(18) . . . . ?
C10 C7 C8 N1 177.37(18) . . . . ?
N3 C7 C8 C9 175.66(17) . . . . ?
C10 C7 C8 C9 -5.9(3) . . . . ?
N3 C7 C10 O1 -178.76(15) . . . . ?
C8 C7 C10 O1 2.9(3) . . . . ?
N3 C7 C10 O2 1.4(2) . . . . ?
C8 C7 C10 O2 -176.96(18) . . . . ?
O1 C10 O2 Cu1 -176.73(14) . . . . ?
C7 C10 O2 Cu1 3.09(18) . . . . ?
